data_4506501
loop_
_publ_author_name
'Zhang, Ying'
'Yang, Jin'
'Yang, Yan'
'Guo, Jiao'
'Ma, Jian-Fang'

_publ_section_title
;
 Syntheses, Structures, and Luminescent Properties of a Series of
 Coordination Compounds Based on (4-Carboxylphenyl)
 (4-(2&#x2032;-Carboxylphenyl)benzyl) Ether and Different N-Donor Ligands
;
_journal_issue 8
_journal_name_full 'Crystal Growth &amp; Design'
_journal_page_first 4060
_journal_paper_doi 10.1021/cg300540d
_journal_volume 12
_journal_year 2012
_chemical_formula_moiety 'C45 H30 Cd N4 O5'
_chemical_formula_sum 'C45 H30 Cd N4 O5'
_chemical_formula_weight 819.13
_chemical_name_systematic
;
 ?
;
_space_group_IT_number 2
_symmetry_cell_setting triclinic
_symmetry_space_group_name_Hall '-P 1'
_symmetry_space_group_name_H-M 'P -1'
_atom_sites_solution_hydrogens geom
_atom_sites_solution_primary direct
_atom_sites_solution_secondary difmap
_audit_creation_method SHELXL-97
_cell_angle_alpha 91.406(3)
_cell_angle_beta 103.997(4)
_cell_angle_gamma 109.971(4)
_cell_formula_units_Z 2
_cell_length_a 10.1210(5)
_cell_length_b 12.1400(5)
_cell_length_c 15.9630(7)
_cell_measurement_reflns_used 4589
_cell_measurement_temperature 293(2)
_cell_measurement_theta_max 29.1635
_cell_measurement_theta_min 3.2040
_cell_volume 1776.29(15)
_computing_cell_refinement CrysAlis
_computing_data_collection 'CrysAlis (Oxford Diffraction, 2006)'
_computing_data_reduction CrysAlis
_computing_structure_refinement 'SHELXL-97 (Sheldrick, 2008)'
_computing_structure_solution 'SHELXS-97 (Sheldrick, 2008)'
_diffrn_ambient_temperature 293(2)
_diffrn_detector_area_resol_mean 10.0
_diffrn_measured_fraction_theta_full 0.993
_diffrn_measured_fraction_theta_max 0.993
_diffrn_measurement_device_type 'Oxford Diffraction Gemini R Ultra'
_diffrn_measurement_method '\w scan'
_diffrn_radiation_monochromator graphite
_diffrn_radiation_source 'fine-focus sealed tube'
_diffrn_radiation_type MoK\a
_diffrn_radiation_wavelength 0.71069
_diffrn_reflns_av_R_equivalents 0.0395
_diffrn_reflns_av_sigmaI/netI 0.0678
_diffrn_reflns_limit_h_max 12
_diffrn_reflns_limit_h_min -10
_diffrn_reflns_limit_k_max 13
_diffrn_reflns_limit_k_min -14
_diffrn_reflns_limit_l_max 16
_diffrn_reflns_limit_l_min -18
_diffrn_reflns_number 11003
_diffrn_reflns_theta_full 25.00
_diffrn_reflns_theta_max 25.03
_diffrn_reflns_theta_min 3.21
_exptl_absorpt_coefficient_mu 0.671
_exptl_absorpt_correction_T_max 0.9360
_exptl_absorpt_correction_T_min 0.9061
_exptl_absorpt_correction_type multi-scan
_exptl_absorpt_process_details
;
CrysAlis (Oxford Diffraction, 2006)
;
_exptl_crystal_colour colourless
_exptl_crystal_density_diffrn 1.532
_exptl_crystal_density_method 'not measured'
_exptl_crystal_description block
_exptl_crystal_F_000 832
_exptl_crystal_size_max 0.15
_exptl_crystal_size_mid 0.11
_exptl_crystal_size_min 0.10
_refine_diff_density_max 0.520
_refine_diff_density_min -0.428
_refine_diff_density_rms 0.071
_refine_ls_extinction_method none
_refine_ls_goodness_of_fit_ref 1.036
_refine_ls_hydrogen_treatment constr
_refine_ls_matrix_type full
_refine_ls_number_parameters 496
_refine_ls_number_reflns 6224
_refine_ls_number_restraints 3
_refine_ls_restrained_S_all 1.045
_refine_ls_R_factor_all 0.0587
_refine_ls_R_factor_gt 0.0417
_refine_ls_shift/su_max 0.001
_refine_ls_shift/su_mean 0.000
_refine_ls_structure_factor_coef Fsqd
_refine_ls_weighting_details 'calc w=1/[\s^2^(Fo^2^)+(0.0244P)^2^+0.0000P] where P=(Fo^2^+2Fc^2^)/3'
_refine_ls_weighting_scheme calc
_refine_ls_wR_factor_gt 0.0729
_refine_ls_wR_factor_ref 0.0801
_reflns_number_gt 5060
_reflns_number_total 6224
_reflns_threshold_expression >2\s(I)
_cod_data_source_file cg300540d_si_002.cif
_cod_data_source_block Compound-12
_cod_depositor_comments
;
The following automatic conversions were performed:

'_symmetry_cell_setting' value 'Triclinic' changed to 'triclinic'
according to /home/saulius/struct/CIF-dictionaries/cif_core.dic
dictionary named 'cif_core.dic' version 2.4.2 from 2011-04-26.

Automatic conversion script
Id: cif_fix_values 1891 2012-01-12 08:04:46Z andrius 
;
_cod_original_cell_volume 1776.29(14)
_cod_original_sg_symbol_H-M P-1
_cod_database_code 4506501

loop_
_symmetry_equiv_pos_as_xyz
'x, y, z'
'-x, -y, -z'

loop_
_atom_site_label
_atom_site_type_symbol
_atom_site_fract_x
_atom_site_fract_y
_atom_site_fract_z
_atom_site_U_iso_or_equiv
_atom_site_adp_type
_atom_site_occupancy
_atom_site_symmetry_multiplicity
_atom_site_calc_flag
_atom_site_refinement_flags
Cd1 Cd -0.56962(2) 0.71707(2) 0.196940(15) 0.03271(10) Uani 1 1 d U
C1 C 0.7715(4) 0.4920(3) 0.7635(2) 0.0360(9) Uani 1 1 d U
C2 C 0.8880(3) 0.5824(3) 0.73248(19) 0.0302(8) Uani 1 1 d .
C3 C 1.0304(4) 0.5903(3) 0.7693(2) 0.0397(9) Uani 1 1 d .
H3 H 1.0494 0.5464 0.8146 0.048 Uiso 1 1 calc R
C4 C 1.1442(4) 0.6619(3) 0.7401(2) 0.0447(10) Uani 1 1 d .
H4 H 1.2388 0.6648 0.7645 0.054 Uiso 1 1 calc R
C5 C 1.1171(4) 0.7289(4) 0.6747(2) 0.0497(11) Uani 1 1 d .
H5 H 1.1931 0.7770 0.6542 0.060 Uiso 1 1 calc R
C6 C 0.9764(4) 0.7244(3) 0.6395(2) 0.0438(10) Uani 1 1 d .
H6 H 0.9599 0.7725 0.5968 0.053 Uiso 1 1 calc R
C7 C 0.8588(3) 0.6506(3) 0.66576(19) 0.0302(8) Uani 1 1 d .
C8 C 0.7102(3) 0.6478(3) 0.6222(2) 0.0313(8) Uani 1 1 d .
C9 C 0.6720(3) 0.6618(3) 0.5343(2) 0.0375(9) Uani 1 1 d .
H9 H 0.7411 0.6737 0.5030 0.045 Uiso 1 1 calc R
C10 C 0.5346(4) 0.6585(3) 0.4929(2) 0.0393(9) Uani 1 1 d .
H10 H 0.5128 0.6691 0.4343 0.047 Uiso 1 1 calc R
C11 C 0.4290(3) 0.6399(3) 0.5367(2) 0.0359(9) Uani 1 1 d .
C12 C 0.4657(4) 0.6269(3) 0.6246(2) 0.0398(9) Uani 1 1 d .
H12 H 0.3961 0.6151 0.6556 0.048 Uiso 1 1 calc R
C13 C 0.6034(3) 0.6313(3) 0.6662(2) 0.0369(9) Uani 1 1 d .
H13 H 0.6256 0.6229 0.7252 0.044 Uiso 1 1 calc R
C14 C 0.2754(4) 0.6236(3) 0.4888(2) 0.0443(10) Uani 1 1 d .
H14A H 0.2569 0.5933 0.4286 0.053 Uiso 1 1 calc R
H14B H 0.2082 0.5660 0.5143 0.053 Uiso 1 1 calc R
C15 C 0.1179(3) 0.7302(3) 0.4433(2) 0.0363(9) Uani 1 1 d .
C16 C 0.0164(4) 0.6332(4) 0.3876(2) 0.0547(12) Uani 1 1 d .
H16 H 0.0349 0.5637 0.3823 0.066 Uiso 1 1 calc R
C17 C -0.1135(4) 0.6412(4) 0.3397(2) 0.0534(11) Uani 1 1 d .
H17 H -0.1804 0.5766 0.3012 0.064 Uiso 1 1 calc R
C18 C -0.1466(3) 0.7398(3) 0.3469(2) 0.0361(9) Uani 1 1 d .
C19 C -0.0456(4) 0.8354(3) 0.4045(2) 0.0411(9) Uani 1 1 d .
H19 H -0.0663 0.9035 0.4115 0.049 Uiso 1 1 calc R
C20 C 0.0861(4) 0.8305(3) 0.4516(2) 0.0400(9) Uani 1 1 d .
H20 H 0.1537 0.8958 0.4892 0.048 Uiso 1 1 calc R
C21 C -0.2911(4) 0.7431(4) 0.2958(2) 0.0428(10) Uani 1 1 d .
C22 C -0.6521(4) 0.5384(3) 0.0046(2) 0.0393(9) Uani 1 1 d .
H22 H -0.7051 0.4826 0.0345 0.047 Uiso 1 1 calc R
C23 C -0.6497(4) 0.5019(3) -0.0784(2) 0.0421(9) Uani 1 1 d .
H23 H -0.7019 0.4242 -0.1033 0.050 Uiso 1 1 calc R
C24 C -0.5706(4) 0.5805(3) -0.1223(2) 0.0404(9) Uani 1 1 d .
H24 H -0.5653 0.5569 -0.1768 0.049 Uiso 1 1 calc R
C25 C -0.4968(4) 0.6980(3) -0.0849(2) 0.0357(9) Uani 1 1 d .
C26 C -0.4132(4) 0.7869(4) -0.1268(2) 0.0506(11) Uani 1 1 d .
H26 H -0.4062 0.7673 -0.1818 0.061 Uiso 1 1 calc R
C27 C -0.3448(4) 0.8975(4) -0.0893(3) 0.0537(11) Uani 1 1 d .
H27 H -0.2915 0.9535 -0.1188 0.064 Uiso 1 1 calc R
C28 C -0.3513(4) 0.9322(3) -0.0048(2) 0.0389(9) Uani 1 1 d .
C29 C -0.2801(4) 1.0471(3) 0.0369(3) 0.0526(11) Uani 1 1 d .
H29 H -0.2271 1.1058 0.0090 0.063 Uiso 1 1 calc R
C30 C -0.2878(4) 1.0734(3) 0.1179(3) 0.0530(11) Uani 1 1 d .
H30 H -0.2394 1.1495 0.1466 0.064 Uiso 1 1 calc R
C31 C -0.3699(4) 0.9838(3) 0.1572(2) 0.0456(10) Uani 1 1 d .
H31 H -0.3743 1.0023 0.2131 0.055 Uiso 1 1 calc R
C32 C -0.4322(3) 0.8481(3) 0.0397(2) 0.0334(9) Uani 1 1 d .
C33 C -0.5069(3) 0.7274(3) -0.0013(2) 0.0312(8) Uani 1 1 d .
C34 C -0.8904(4) 0.6772(3) 0.0516(2) 0.0430(10) Uani 1 1 d .
H34 H -0.8654 0.6200 0.0263 0.052 Uiso 1 1 calc R
C35 C -1.0182(4) 0.6933(4) 0.0093(3) 0.0487(11) Uani 1 1 d .
H35 H -1.0745 0.6505 -0.0442 0.058 Uiso 1 1 calc R
C36 C -1.0594(4) 0.7719(4) 0.0472(3) 0.0542(12) Uani 1 1 d .
H36 H -1.1464 0.7821 0.0206 0.065 Uiso 1 1 calc R
C37 C -0.9708(4) 0.8388(4) 0.1269(2) 0.0450(10) Uani 1 1 d .
C38 C -1.0055(4) 0.9252(4) 0.1693(3) 0.0632(13) Uani 1 1 d .
H38 H -1.0937 0.9352 0.1462 0.076 Uiso 1 1 calc R
C39 C -0.9132(4) 0.9926(4) 0.2421(3) 0.0596(12) Uani 1 1 d .
H39 H -0.9375 1.0498 0.2680 0.072 Uiso 1 1 calc R
C40 C -0.7782(4) 0.9778(3) 0.2807(2) 0.0425(9) Uani 1 1 d .
C41 C -0.6782(4) 1.0484(4) 0.3556(2) 0.0523(11) Uani 1 1 d .
H41 H -0.6981 1.1076 0.3825 0.063 Uiso 1 1 calc R
C42 C -0.5527(4) 1.0296(4) 0.3884(2) 0.0506(11) Uani 1 1 d .
H42 H -0.4846 1.0763 0.4377 0.061 Uiso 1 1 calc R
C43 C -0.5265(4) 0.9406(3) 0.3480(2) 0.0460(10) Uani 1 1 d .
H43 H -0.4407 0.9275 0.3726 0.055 Uiso 1 1 calc R
C44 C -0.7431(3) 0.8910(3) 0.2429(2) 0.0322(8) Uani 1 1 d .
C45 C -0.8402(3) 0.8193(3) 0.1632(2) 0.0327(8) Uani 1 1 d .
N1 N -0.5833(3) 0.6478(2) 0.04322(16) 0.0334(7) Uani 1 1 d .
N2 N -0.4417(3) 0.8745(3) 0.12040(17) 0.0360(7) Uani 1 1 d .
N3 N -0.8019(3) 0.7387(2) 0.12589(17) 0.0350(7) Uani 1 1 d .
N4 N -0.6160(3) 0.8723(2) 0.27606(17) 0.0357(7) Uani 1 1 d .
O1 O 0.6923(2) 0.4001(2) 0.71384(15) 0.0460(7) Uani 1 1 d U
O2 O 0.7636(3) 0.5091(2) 0.83859(16) 0.0588(8) Uani 1 1 d .
O3 O 0.2506(2) 0.7320(2) 0.49211(15) 0.0435(7) Uani 1 1 d .
O4 O -0.3723(3) 0.6586(2) 0.23849(16) 0.0540(7) Uani 1 1 d U
O5 O -0.3254(3) 0.8278(3) 0.31186(17) 0.0615(8) Uani 1 1 d U

loop_
_atom_site_aniso_label
_atom_site_aniso_U_11
_atom_site_aniso_U_22
_atom_site_aniso_U_33
_atom_site_aniso_U_23
_atom_site_aniso_U_13
_atom_site_aniso_U_12
Cd1 0.03299(15) 0.03370(16) 0.02955(15) 0.00336(11) 0.00194(10) 0.01403(11)
C1 0.040(2) 0.0404(19) 0.0287(19) 0.0105(13) 0.0028(14) 0.0199(15)
C2 0.0338(19) 0.035(2) 0.0219(16) -0.0020(15) 0.0041(14) 0.0151(15)
C3 0.043(2) 0.042(2) 0.0316(19) -0.0029(17) -0.0030(16) 0.0221(17)
C4 0.031(2) 0.057(3) 0.043(2) -0.005(2) 0.0023(17) 0.0186(18)
C5 0.038(2) 0.057(3) 0.050(2) 0.001(2) 0.0142(18) 0.0098(19)
C6 0.042(2) 0.052(3) 0.036(2) 0.0113(19) 0.0099(17) 0.0163(18)
C7 0.0327(18) 0.032(2) 0.0255(17) 0.0010(15) 0.0052(14) 0.0129(15)
C8 0.0345(19) 0.032(2) 0.0276(18) 0.0020(15) 0.0058(15) 0.0145(15)
C9 0.037(2) 0.049(2) 0.0299(18) 0.0101(17) 0.0092(15) 0.0193(17)
C10 0.044(2) 0.046(2) 0.0255(18) 0.0038(17) 0.0013(16) 0.0198(18)
C11 0.0353(19) 0.036(2) 0.035(2) 0.0005(17) 0.0002(16) 0.0184(16)
C12 0.036(2) 0.053(2) 0.038(2) 0.0041(18) 0.0133(16) 0.0231(17)
C13 0.041(2) 0.048(2) 0.0250(17) 0.0071(17) 0.0048(15) 0.0230(17)
C14 0.040(2) 0.045(2) 0.045(2) -0.0040(19) -0.0049(17) 0.0218(18)
C15 0.0298(19) 0.043(2) 0.0331(19) -0.0002(17) 0.0014(15) 0.0150(16)
C16 0.047(2) 0.055(3) 0.060(2) -0.013(2) -0.011(2) 0.034(2)
C17 0.040(2) 0.054(3) 0.055(2) -0.013(2) -0.0100(18) 0.0191(19)
C18 0.0343(19) 0.048(2) 0.0297(18) 0.0086(18) 0.0068(15) 0.0204(17)
C19 0.043(2) 0.042(2) 0.042(2) 0.0065(18) 0.0074(17) 0.0226(18)
C20 0.038(2) 0.037(2) 0.040(2) 0.0004(17) 0.0027(16) 0.0125(17)
C21 0.040(2) 0.060(3) 0.037(2) 0.013(2) 0.0103(17) 0.028(2)
C22 0.042(2) 0.036(2) 0.039(2) 0.0016(18) 0.0125(16) 0.0127(17)
C23 0.040(2) 0.038(2) 0.043(2) -0.0067(19) 0.0023(17) 0.0146(17)
C24 0.046(2) 0.049(2) 0.0289(18) -0.0003(18) 0.0058(16) 0.0236(18)
C25 0.042(2) 0.041(2) 0.0288(18) 0.0060(17) 0.0089(15) 0.0214(17)
C26 0.065(3) 0.057(3) 0.033(2) 0.010(2) 0.0199(19) 0.021(2)
C27 0.064(3) 0.049(3) 0.052(2) 0.020(2) 0.025(2) 0.017(2)
C28 0.041(2) 0.037(2) 0.039(2) 0.0126(18) 0.0090(16) 0.0145(17)
C29 0.059(3) 0.036(2) 0.060(3) 0.018(2) 0.017(2) 0.012(2)
C30 0.062(3) 0.031(2) 0.058(3) 0.004(2) 0.014(2) 0.0087(19)
C31 0.051(2) 0.043(2) 0.040(2) -0.002(2) 0.0083(18) 0.0168(19)
C32 0.0307(18) 0.036(2) 0.0340(19) 0.0069(17) 0.0014(15) 0.0170(16)
C33 0.0277(17) 0.037(2) 0.0295(18) 0.0061(16) 0.0028(14) 0.0161(15)
C34 0.039(2) 0.036(2) 0.045(2) 0.0008(18) 0.0041(17) 0.0074(17)
C35 0.032(2) 0.049(3) 0.050(2) -0.002(2) -0.0027(18) 0.0064(18)
C36 0.031(2) 0.069(3) 0.057(3) 0.013(2) 0.0007(19) 0.018(2)
C37 0.034(2) 0.051(3) 0.054(2) 0.011(2) 0.0112(18) 0.0214(18)
C38 0.050(3) 0.088(4) 0.068(3) 0.009(3) 0.011(2) 0.048(2)
C39 0.067(3) 0.068(3) 0.066(3) 0.008(3) 0.026(2) 0.046(2)
C40 0.051(2) 0.048(2) 0.038(2) 0.0108(19) 0.0191(18) 0.0238(19)
C41 0.076(3) 0.046(3) 0.045(2) 0.004(2) 0.024(2) 0.029(2)
C42 0.062(3) 0.046(3) 0.037(2) -0.0047(19) 0.0050(19) 0.018(2)
C43 0.050(2) 0.045(2) 0.039(2) -0.0035(19) 0.0012(18) 0.0209(19)
C44 0.0374(19) 0.032(2) 0.0310(18) 0.0106(16) 0.0128(15) 0.0142(16)
C45 0.0307(18) 0.032(2) 0.0351(19) 0.0098(17) 0.0118(15) 0.0079(15)
N1 0.0323(15) 0.0328(18) 0.0334(15) 0.0020(14) 0.0084(12) 0.0101(13)
N2 0.0367(16) 0.0356(18) 0.0329(16) 0.0002(14) 0.0039(12) 0.0134(13)
N3 0.0366(16) 0.0316(17) 0.0352(16) 0.0041(14) 0.0075(13) 0.0117(13)
N4 0.0390(17) 0.0360(18) 0.0330(15) 0.0039(14) 0.0064(13) 0.0168(13)
O1 0.0480(15) 0.0412(15) 0.0415(14) 0.0062(11) 0.0069(11) 0.0102(11)
O2 0.0740(19) 0.069(2) 0.0313(14) 0.0120(14) 0.0228(13) 0.0171(15)
O3 0.0355(13) 0.0471(16) 0.0450(14) -0.0028(12) -0.0058(11) 0.0231(12)
O4 0.0384(14) 0.0651(19) 0.0531(15) -0.0050(15) -0.0067(13) 0.0256(12)
O5 0.0519(15) 0.076(2) 0.0540(17) -0.0090(15) -0.0138(11) 0.0404(14)

loop_
_atom_type_symbol
_atom_type_description
_atom_type_scat_dispersion_real
_atom_type_scat_dispersion_imag
_atom_type_scat_source
C C 0.0033 0.0016 'International Tables Vol C Tables 4.2.6.8 and 6.1.1.4'
H H 0.0000 0.0000 'International Tables Vol C Tables 4.2.6.8 and 6.1.1.4'
N N 0.0061 0.0033 'International Tables Vol C Tables 4.2.6.8 and 6.1.1.4'
O O 0.0106 0.0060 'International Tables Vol C Tables 4.2.6.8 and 6.1.1.4'
Cd Cd -0.8075 1.2024 'International Tables Vol C Tables 4.2.6.8 and 6.1.1.4'

loop_
_geom_angle_atom_site_label_1
_geom_angle_atom_site_label_2
_geom_angle_atom_site_label_3
_geom_angle
_geom_angle_site_symmetry_1
_geom_angle_site_symmetry_3
O4 Cd1 O4 0.00(16) 1 .
O4 Cd1 O1 93.20(9) 1 2_566
O4 Cd1 O1 93.20(9) . 2_566
O4 Cd1 N2 92.43(10) 1 .
O4 Cd1 N2 92.43(10) . .
O1 Cd1 N2 168.33(10) 2_566 .
O4 Cd1 N3 166.26(10) 1 .
O4 Cd1 N3 166.26(10) . .
O1 Cd1 N3 86.78(9) 2_566 .
N2 Cd1 N3 90.16(9) . .
O4 Cd1 N4 126.40(9) 1 .
O4 Cd1 N4 126.40(9) . .
O1 Cd1 N4 82.06(9) 2_566 .
N2 Cd1 N4 86.37(10) . .
N3 Cd1 N4 67.22(9) . .
O4 Cd1 N1 85.94(9) 1 .
O4 Cd1 N1 85.94(9) . .
O1 Cd1 N1 124.30(9) 2_566 .
N2 Cd1 N1 66.32(9) . .
N3 Cd1 N1 82.75(9) . .
N4 Cd1 N1 139.42(9) . .
O4 Cd1 O5 52.65(9) 1 .
O4 Cd1 O5 52.65(9) . .
O1 Cd1 O5 98.46(9) 2_566 .
N2 Cd1 O5 76.97(9) . .
N3 Cd1 O5 140.93(10) . .
N4 Cd1 O5 75.17(9) . .
N1 Cd1 O5 122.87(9) . .
O4 Cd1 O5 52.65(9) 1 1
O4 Cd1 O5 52.65(9) . 1
O1 Cd1 O5 98.46(9) 2_566 1
N2 Cd1 O5 76.97(9) . 1
N3 Cd1 O5 140.93(10) . 1
N4 Cd1 O5 75.17(9) . 1
N1 Cd1 O5 122.87(9) . 1
O5 Cd1 O5 0.00(11) . 1
O2 C1 O1 122.9(3) . .
O2 C1 C2 118.7(3) . .
O1 C1 C2 118.2(3) . .
C3 C2 C7 119.8(3) . .
C3 C2 C1 116.3(3) . .
C7 C2 C1 123.8(3) . .
C4 C3 C2 121.2(3) . .
C4 C3 H3 119.4 . .
C2 C3 H3 119.4 . .
C5 C4 C3 119.5(3) . .
C5 C4 H4 120.2 . .
C3 C4 H4 120.2 . .
C4 C5 C6 119.6(3) . .
C4 C5 H5 120.2 . .
C6 C5 H5 120.2 . .
C5 C6 C7 122.2(3) . .
C5 C6 H6 118.9 . .
C7 C6 H6 118.9 . .
C6 C7 C2 117.5(3) . .
C6 C7 C8 118.8(3) . .
C2 C7 C8 123.7(3) . .
C13 C8 C9 116.9(3) . .
C13 C8 C7 122.2(3) . .
C9 C8 C7 120.8(3) . .
C10 C9 C8 121.6(3) . .
C10 C9 H9 119.2 . .
C8 C9 H9 119.2 . .
C11 C10 C9 121.0(3) . .
C11 C10 H10 119.5 . .
C9 C10 H10 119.5 . .
C10 C11 C12 118.2(3) . .
C10 C11 C14 120.5(3) . .
C12 C11 C14 121.1(3) . .
C13 C12 C11 120.8(3) . .
C13 C12 H12 119.6 . .
C11 C12 H12 119.6 . .
C12 C13 C8 121.5(3) . .
C12 C13 H13 119.3 . .
C8 C13 H13 119.3 . .
O3 C14 C11 111.1(3) . .
O3 C14 H14A 109.4 . .
C11 C14 H14A 109.4 . .
O3 C14 H14B 109.4 . .
C11 C14 H14B 109.4 . .
H14A C14 H14B 108.0 . .
C20 C15 O3 117.3(3) . .
C20 C15 C16 119.3(3) . .
O3 C15 C16 123.4(3) . .
C15 C16 C17 118.9(4) . .
C15 C16 H16 120.6 . .
C17 C16 H16 120.6 . .
C18 C17 C16 122.6(3) . .
C18 C17 H17 118.7 . .
C16 C17 H17 118.7 . .
C17 C18 C19 118.0(3) . .
C17 C18 C21 120.7(3) . .
C19 C18 C21 121.3(4) . .
C20 C19 C18 120.5(4) . .
C20 C19 H19 119.7 . .
C18 C19 H19 119.7 . .
C15 C20 C19 120.7(3) . .
C15 C20 H20 119.6 . .
C19 C20 H20 119.6 . .
O5 C21 O5 0.0(3) 1 .
O5 C21 O4 122.6(3) 1 1
O5 C21 O4 122.6(3) . 1
O5 C21 O4 122.6(3) 1 .
O5 C21 O4 122.6(3) . .
O4 C21 O4 0.0(4) 1 .
O5 C21 C18 119.0(4) 1 .
O5 C21 C18 119.0(4) . .
O4 C21 C18 118.4(4) 1 .
O4 C21 C18 118.4(4) . .
N1 C22 C23 123.8(3) . .
N1 C22 H22 118.1 . .
C23 C22 H22 118.1 . .
C24 C23 C22 119.3(3) . .
C24 C23 H23 120.4 . .
C22 C23 H23 120.4 . .
C23 C24 C25 119.4(3) . .
C23 C24 H24 120.3 . .
C25 C24 H24 120.3 . .
C24 C25 C33 117.4(3) . .
C24 C25 C26 123.3(3) . .
C33 C25 C26 119.3(3) . .
C27 C26 C25 121.5(4) . .
C27 C26 H26 119.2 . .
C25 C26 H26 119.2 . .
C26 C27 C28 121.6(4) . .
C26 C27 H27 119.2 . .
C28 C27 H27 119.2 . .
C29 C28 C32 117.4(3) . .
C29 C28 C27 123.2(3) . .
C32 C28 C27 119.4(3) . .
C30 C29 C28 120.2(4) . .
C30 C29 H29 119.9 . .
C28 C29 H29 119.9 . .
C29 C30 C31 118.3(4) . .
C29 C30 H30 120.8 . .
C31 C30 H30 120.8 . .
N2 C31 C30 124.2(4) . .
N2 C31 H31 117.9 . .
C30 C31 H31 117.9 . .
N2 C32 C28 122.6(3) . .
N2 C32 C33 118.4(3) . .
C28 C32 C33 119.0(3) . .
N1 C33 C25 122.9(3) . .
N1 C33 C32 117.9(3) . .
C25 C33 C32 119.2(3) . .
N3 C34 C35 123.7(4) . .
N3 C34 H34 118.1 . .
C35 C34 H34 118.1 . .
C36 C35 C34 118.8(3) . .
C36 C35 H35 120.6 . .
C34 C35 H35 120.6 . .
C35 C36 C37 120.0(4) . .
C35 C36 H36 120.0 . .
C37 C36 H36 120.0 . .
C36 C37 C45 116.9(4) . .
C36 C37 C38 123.0(4) . .
C45 C37 C38 120.0(3) . .
C39 C38 C37 121.1(4) . .
C39 C38 H38 119.4 . .
C37 C38 H38 119.4 . .
C38 C39 C40 121.1(4) . .
C38 C39 H39 119.5 . .
C40 C39 H39 119.5 . .
C44 C40 C41 118.1(3) . .
C44 C40 C39 119.5(3) . .
C41 C40 C39 122.5(4) . .
C42 C41 C40 119.3(4) . .
C42 C41 H41 120.4 . .
C40 C41 H41 120.4 . .
C41 C42 C43 119.3(3) . .
C41 C42 H42 120.3 . .
C43 C42 H42 120.3 . .
N4 C43 C42 124.1(3) . .
N4 C43 H43 118.0 . .
C42 C43 H43 118.0 . .
N4 C44 C40 122.6(3) . .
N4 C44 C45 117.3(3) . .
C40 C44 C45 120.1(3) . .
N3 C45 C37 122.5(3) . .
N3 C45 C44 119.2(3) . .
C37 C45 C44 118.2(4) . .
C22 N1 C33 117.2(3) . .
C22 N1 Cd1 125.4(2) . .
C33 N1 Cd1 117.3(2) . .
C31 N2 C32 117.3(3) . .
C31 N2 Cd1 122.7(2) . .
C32 N2 Cd1 119.8(2) . .
C34 N3 C45 117.9(3) . .
C34 N3 Cd1 123.7(3) . .
C45 N3 Cd1 118.40(19) . .
C43 N4 C44 116.7(3) . .
C43 N4 Cd1 125.5(2) . .
C44 N4 Cd1 117.8(2) . .
C1 O1 Cd1 102.8(2) . 2_566
C15 O3 C14 116.2(3) . .
O4 O4 C21 0(10) 1 .
O4 O4 Cd1 0(10) 1 .
C21 O4 Cd1 98.8(2) . .
O5 O5 C21 0(10) 1 .
O5 O5 Cd1 0(10) 1 .
C21 O5 Cd1 85.8(2) . .

loop_
_geom_bond_atom_site_label_1
_geom_bond_atom_site_label_2
_geom_bond_distance
_geom_bond_site_symmetry_2
Cd1 O4 2.299(2) 1
Cd1 O4 2.299(2) .
Cd1 O1 2.311(2) 2_566
Cd1 N2 2.452(3) .
Cd1 N3 2.455(3) .
Cd1 N4 2.478(3) .
Cd1 N1 2.530(3) .
Cd1 O5 2.588(2) .
Cd1 O5 2.588(2) 1
C1 O2 1.237(4) .
C1 O1 1.247(4) .
C1 C2 1.506(5) .
C2 C3 1.388(4) .
C2 C7 1.402(4) .
C3 C4 1.377(5) .
C3 H3 0.9300 .
C4 C5 1.372(5) .
C4 H4 0.9300 .
C5 C6 1.380(5) .
C5 H5 0.9300 .
C6 C7 1.388(5) .
C6 H6 0.9300 .
C7 C8 1.485(4) .
C8 C13 1.388(5) .
C8 C9 1.393(4) .
C9 C10 1.374(4) .
C9 H9 0.9300 .
C10 C11 1.373(5) .
C10 H10 0.9300 .
C11 C12 1.390(5) .
C11 C14 1.499(4) .
C12 C13 1.374(4) .
C12 H12 0.9300 .
C13 H13 0.9300 .
C14 O3 1.424(4) .
C14 H14A 0.9700 .
C14 H14B 0.9700 .
C15 C20 1.372(5) .
C15 O3 1.373(4) .
C15 C16 1.383(5) .
C16 C17 1.388(5) .
C16 H16 0.9300 .
C17 C18 1.358(5) .
C17 H17 0.9300 .
C18 C19 1.386(5) .
C18 C21 1.507(5) .
C19 C20 1.384(4) .
C19 H19 0.9300 .
C20 H20 0.9300 .
C21 O5 1.232(5) 1
C21 O5 1.232(5) .
C21 O4 1.256(4) 1
C21 O4 1.256(4) .
C22 N1 1.322(4) .
C22 C23 1.396(5) .
C22 H22 0.9300 .
C23 C24 1.350(5) .
C23 H23 0.9300 .
C24 C25 1.402(5) .
C24 H24 0.9300 .
C25 C33 1.409(5) .
C25 C26 1.419(5) .
C26 C27 1.328(5) .
C26 H26 0.9300 .
C27 C28 1.426(5) .
C27 H27 0.9300 .
C28 C29 1.394(5) .
C28 C32 1.402(5) .
C29 C30 1.350(6) .
C29 H29 0.9300 .
C30 C31 1.392(5) .
C30 H30 0.9300 .
C31 N2 1.316(4) .
C31 H31 0.9300 .
C32 N2 1.353(4) .
C32 C33 1.450(5) .
C33 N1 1.351(4) .
C34 N3 1.324(4) .
C34 C35 1.387(5) .
C34 H34 0.9300 .
C35 C36 1.348(6) .
C35 H35 0.9300 .
C36 C37 1.408(5) .
C36 H36 0.9300 .
C37 C45 1.411(5) .
C37 C38 1.418(6) .
C38 C39 1.342(6) .
C38 H38 0.9300 .
C39 C40 1.430(5) .
C39 H39 0.9300 .
C40 C44 1.389(5) .
C40 C41 1.400(5) .
C41 C42 1.350(5) .
C41 H41 0.9300 .
C42 C43 1.378(5) .
C42 H42 0.9300 .
C43 N4 1.328(4) .
C43 H43 0.9300 .
C44 N4 1.364(4) .
C44 C45 1.449(4) .
C45 N3 1.343(4) .
O1 Cd1 2.311(2) 2_566
O4 O4 0.000(7) 1
O5 O5 0.000(11) 1

loop_
_geom_hbond_atom_site_label_D
_geom_hbond_atom_site_label_H
_geom_hbond_atom_site_label_A
_geom_hbond_distance_DH
_geom_hbond_distance_HA
_geom_hbond_distance_DA
_geom_hbond_angle_DHA
_geom_hbond_site_symmetry_A
C14 H14A O1 0.97 2.45 3.343(5) 153.6 2_666
C17 H17 O4 0.93 2.49 2.804(4) 100.0 1
C22 H22 O2 0.93 2.25 2.978(5) 134.2 2_566
C24 H24 O4 0.93 2.58 3.205(5) 125.0 2_465
C35 H35 O2 0.93 2.36 3.274(4) 167.5 1_354
C43 H43 O5 0.93 2.29 2.963(5) 129.3 1

loop_
_geom_torsion_atom_site_label_1
_geom_torsion_atom_site_label_2
_geom_torsion_atom_site_label_3
_geom_torsion_atom_site_label_4
_geom_torsion
_geom_torsion_site_symmetry_1
_geom_torsion_site_symmetry_4
O2 C1 C2 C3 70.0(5) . .
O1 C1 C2 C3 -106.3(4) . .
O2 C1 C2 C7 -114.7(4) . .
O1 C1 C2 C7 69.1(5) . .
C7 C2 C3 C4 -1.7(5) . .
C1 C2 C3 C4 173.9(3) . .
C2 C3 C4 C5 1.5(6) . .
C3 C4 C5 C6 0.5(6) . .
C4 C5 C6 C7 -2.5(6) . .
C5 C6 C7 C2 2.3(6) . .
C5 C6 C7 C8 -177.7(3) . .
C3 C2 C7 C6 -0.2(5) . .
C1 C2 C7 C6 -175.4(3) . .
C3 C2 C7 C8 179.8(3) . .
C1 C2 C7 C8 4.5(5) . .
C6 C7 C8 C13 -145.8(4) . .
C2 C7 C8 C13 34.2(5) . .
C6 C7 C8 C9 34.2(5) . .
C2 C7 C8 C9 -145.8(4) . .
C13 C8 C9 C10 -0.5(5) . .
C7 C8 C9 C10 179.5(3) . .
C8 C9 C10 C11 -0.7(6) . .
C9 C10 C11 C12 1.3(6) . .
C9 C10 C11 C14 -173.4(3) . .
C10 C11 C12 C13 -0.7(6) . .
C14 C11 C12 C13 174.0(3) . .
C11 C12 C13 C8 -0.5(6) . .
C9 C8 C13 C12 1.1(5) . .
C7 C8 C13 C12 -178.9(3) . .
C10 C11 C14 O3 -95.3(4) . .
C12 C11 C14 O3 90.1(4) . .
C20 C15 C16 C17 1.8(6) . .
O3 C15 C16 C17 -178.7(3) . .
C15 C16 C17 C18 -1.7(6) . .
C16 C17 C18 C19 0.2(6) . .
C16 C17 C18 C21 -178.0(4) . .
C17 C18 C19 C20 1.2(5) . .
C21 C18 C19 C20 179.4(3) . .
O3 C15 C20 C19 -180.0(3) . .
C16 C15 C20 C19 -0.4(6) . .
C18 C19 C20 C15 -1.1(5) . .
C17 C18 C21 O5 170.9(4) . 1
C19 C18 C21 O5 -7.3(5) . 1
C17 C18 C21 O5 170.9(4) . .
C19 C18 C21 O5 -7.3(5) . .
C17 C18 C21 O4 -8.7(5) . 1
C19 C18 C21 O4 173.2(3) . 1
C17 C18 C21 O4 -8.7(5) . .
C19 C18 C21 O4 173.2(3) . .
N1 C22 C23 C24 1.6(5) . .
C22 C23 C24 C25 -2.2(5) . .
C23 C24 C25 C33 1.3(5) . .
C23 C24 C25 C26 -179.0(3) . .
C24 C25 C26 C27 179.9(4) . .
C33 C25 C26 C27 -0.3(6) . .
C25 C26 C27 C28 0.3(6) . .
C26 C27 C28 C29 179.5(4) . .
C26 C27 C28 C32 -0.3(6) . .
C32 C28 C29 C30 1.4(6) . .
C27 C28 C29 C30 -178.3(4) . .
C28 C29 C30 C31 -1.0(6) . .
C29 C30 C31 N2 -0.4(6) . .
C29 C28 C32 N2 -0.6(5) . .
C27 C28 C32 N2 179.2(3) . .
C29 C28 C32 C33 -179.5(3) . .
C27 C28 C32 C33 0.3(5) . .
C24 C25 C33 N1 0.3(5) . .
C26 C25 C33 N1 -179.5(3) . .
C24 C25 C33 C32 -179.9(3) . .
C26 C25 C33 C32 0.3(5) . .
N2 C32 C33 N1 0.6(4) . .
C28 C32 C33 N1 179.5(3) . .
N2 C32 C33 C25 -179.2(3) . .
C28 C32 C33 C25 -0.3(5) . .
N3 C34 C35 C36 -3.1(6) . .
C34 C35 C36 C37 2.0(6) . .
C35 C36 C37 C45 0.3(6) . .
C35 C36 C37 C38 178.3(4) . .
C36 C37 C38 C39 -175.4(4) . .
C45 C37 C38 C39 2.6(6) . .
C37 C38 C39 C40 -1.4(7) . .
C38 C39 C40 C44 -1.1(6) . .
C38 C39 C40 C41 178.6(4) . .
C44 C40 C41 C42 -0.2(5) . .
C39 C40 C41 C42 -179.9(4) . .
C40 C41 C42 C43 -0.7(6) . .
C41 C42 C43 N4 1.9(6) . .
C41 C40 C44 N4 0.1(5) . .
C39 C40 C44 N4 179.8(3) . .
C41 C40 C44 C45 -177.3(3) . .
C39 C40 C44 C45 2.4(5) . .
C36 C37 C45 N3 -1.9(5) . .
C38 C37 C45 N3 -180.0(3) . .
C36 C37 C45 C44 176.9(3) . .
C38 C37 C45 C44 -1.2(5) . .
N4 C44 C45 N3 0.0(4) . .
C40 C44 C45 N3 177.6(3) . .
N4 C44 C45 C37 -178.8(3) . .
C40 C44 C45 C37 -1.2(5) . .
C23 C22 N1 C33 0.0(5) . .
C23 C22 N1 Cd1 -175.8(2) . .
C25 C33 N1 C22 -0.9(5) . .
C32 C33 N1 C22 179.3(3) . .
C25 C33 N1 Cd1 175.3(2) . .
C32 C33 N1 Cd1 -4.5(4) . .
O4 Cd1 N1 C22 85.9(3) 1 .
O4 Cd1 N1 C22 85.9(3) . .
O1 Cd1 N1 C22 -5.2(3) 2_566 .
N2 Cd1 N1 C22 -179.6(3) . .
N3 Cd1 N1 C22 -86.3(3) . .
N4 Cd1 N1 C22 -127.8(3) . .
O5 Cd1 N1 C22 125.6(3) . .
O5 Cd1 N1 C22 125.6(3) 1 .
O4 Cd1 N1 C33 -89.9(2) 1 .
O4 Cd1 N1 C33 -89.9(2) . .
O1 Cd1 N1 C33 179.0(2) 2_566 .
N2 Cd1 N1 C33 4.5(2) . .
N3 Cd1 N1 C33 97.9(2) . .
N4 Cd1 N1 C33 56.4(3) . .
O5 Cd1 N1 C33 -50.2(3) . .
O5 Cd1 N1 C33 -50.2(3) 1 .
C30 C31 N2 C32 1.2(5) . .
C30 C31 N2 Cd1 175.4(3) . .
C28 C32 N2 C31 -0.6(5) . .
C33 C32 N2 C31 178.3(3) . .
C28 C32 N2 Cd1 -175.0(2) . .
C33 C32 N2 Cd1 3.9(4) . .
O4 Cd1 N2 C31 -93.9(3) 1 .
O4 Cd1 N2 C31 -93.9(3) . .
O1 Cd1 N2 C31 24.9(6) 2_566 .
N3 Cd1 N2 C31 99.6(3) . .
N4 Cd1 N2 C31 32.4(3) . .
N1 Cd1 N2 C31 -178.4(3) . .
O5 Cd1 N2 C31 -43.2(3) . .
O5 Cd1 N2 C31 -43.2(3) 1 .
O4 Cd1 N2 C32 80.2(2) 1 .
O4 Cd1 N2 C32 80.2(2) . .
O1 Cd1 N2 C32 -161.1(3) 2_566 .
N3 Cd1 N2 C32 -86.3(2) . .
N4 Cd1 N2 C32 -153.5(2) . .
N1 Cd1 N2 C32 -4.3(2) . .
O5 Cd1 N2 C32 130.9(2) . .
O5 Cd1 N2 C32 130.9(2) 1 .
C35 C34 N3 C45 1.6(5) . .
C35 C34 N3 Cd1 -176.8(3) . .
C37 C45 N3 C34 1.0(5) . .
C44 C45 N3 C34 -177.8(3) . .
C37 C45 N3 Cd1 179.5(2) . .
C44 C45 N3 Cd1 0.7(4) . .
O4 Cd1 N3 C34 -9.3(5) 1 .
O4 Cd1 N3 C34 -9.3(5) . .
O1 Cd1 N3 C34 -99.6(3) 2_566 .
N2 Cd1 N3 C34 91.6(3) . .
N4 Cd1 N3 C34 177.6(3) . .
N1 Cd1 N3 C34 25.5(3) . .
O5 Cd1 N3 C34 160.9(2) . .
O5 Cd1 N3 C34 160.9(2) 1 .
O4 Cd1 N3 C45 172.3(3) 1 .
O4 Cd1 N3 C45 172.3(3) . .
O1 Cd1 N3 C45 82.0(2) 2_566 .
N2 Cd1 N3 C45 -86.8(2) . .
N4 Cd1 N3 C45 -0.8(2) . .
N1 Cd1 N3 C45 -152.9(2) . .
O5 Cd1 N3 C45 -17.5(3) . .
O5 Cd1 N3 C45 -17.5(3) 1 .
C42 C43 N4 C44 -2.0(5) . .
C42 C43 N4 Cd1 177.1(3) . .
C40 C44 N4 C43 0.9(5) . .
C45 C44 N4 C43 178.4(3) . .
C40 C44 N4 Cd1 -178.2(2) . .
C45 C44 N4 Cd1 -0.7(4) . .
O4 Cd1 N4 C43 3.8(3) 1 .
O4 Cd1 N4 C43 3.8(3) . .
O1 Cd1 N4 C43 91.9(3) 2_566 .
N2 Cd1 N4 C43 -86.6(3) . .
N3 Cd1 N4 C43 -178.3(3) . .
N1 Cd1 N4 C43 -132.8(3) . .
O5 Cd1 N4 C43 -9.1(3) . .
O5 Cd1 N4 C43 -9.1(3) 1 .
O4 Cd1 N4 C44 -177.2(2) 1 .
O4 Cd1 N4 C44 -177.2(2) . .
O1 Cd1 N4 C44 -89.1(2) 2_566 .
N2 Cd1 N4 C44 92.5(2) . .
N3 Cd1 N4 C44 0.8(2) . .
N1 Cd1 N4 C44 46.3(3) . .
O5 Cd1 N4 C44 169.9(2) . .
O5 Cd1 N4 C44 169.9(2) 1 .
O2 C1 O1 Cd1 -6.6(4) . 2_566
C2 C1 O1 Cd1 169.5(2) . 2_566
C20 C15 O3 C14 174.2(3) . .
C16 C15 O3 C14 -5.4(5) . .
C11 C14 O3 C15 173.8(3) . .
O5 C21 O4 O4 0.0(2) 1 1
O5 C21 O4 O4 0.0(2) . 1
C18 C21 O4 O4 0.0(3) . 1
O5 C21 O4 Cd1 -3.1(4) 1 .
O5 C21 O4 Cd1 -3.1(4) . .
O4 C21 O4 Cd1 0(100) 1 .
C18 C21 O4 Cd1 176.4(3) . .
O1 Cd1 O4 O4 0.0(4) 2_566 1
N2 Cd1 O4 O4 0.0(4) . 1
N3 Cd1 O4 O4 0.0(3) . 1
N4 Cd1 O4 O4 0.0(4) . 1
N1 Cd1 O4 O4 0.0(4) . 1
O5 Cd1 O4 O4 0.0(3) . 1
O5 Cd1 O4 O4 0.0(3) 1 1
O4 Cd1 O4 C21 0(19) 1 .
O1 Cd1 O4 C21 -96.6(2) 2_566 .
N2 Cd1 O4 C21 73.1(2) . .
N3 Cd1 O4 C21 173.8(3) . .
N4 Cd1 O4 C21 -14.1(3) . .
N1 Cd1 O4 C21 139.2(2) . .
O5 Cd1 O4 C21 1.6(2) . .
O5 Cd1 O4 C21 1.6(2) 1 .
O4 C21 O5 O5 0.0(6) 1 1
O4 C21 O5 O5 0.0(6) . 1
C18 C21 O5 O5 0.0(7) . 1
O5 C21 O5 Cd1 0(88) 1 .
O4 C21 O5 Cd1 2.8(4) 1 .
O4 C21 O5 Cd1 2.8(4) . .
C18 C21 O5 Cd1 -176.8(3) . .
O4 Cd1 O5 O5 0.0(3) 1 1
O4 Cd1 O5 O5 0.0(3) . 1
O1 Cd1 O5 O5 0.0(3) 2_566 1
N2 Cd1 O5 O5 0.0(3) . 1
N3 Cd1 O5 O5 0.0(3) . 1
N4 Cd1 O5 O5 0.0(3) . 1
N1 Cd1 O5 O5 0.0(3) . 1
O4 Cd1 O5 C21 -1.6(2) 1 .
O4 Cd1 O5 C21 -1.6(2) . .
O1 Cd1 O5 C21 86.0(2) 2_566 .
N2 Cd1 O5 C21 -105.0(3) . .
N3 Cd1 O5 C21 -178.7(2) . .
N4 Cd1 O5 C21 165.4(3) . .
N1 Cd1 O5 C21 -54.8(3) . .
O5 Cd1 O5 C21 0(13) 1 .
